data_3000611
loop_
_publ_author_name
'Lee, Yun-Hee'
'Kim, Jin Kyun'
'Kim, Yong-Jae'
'Kim, Minju'
'Cho, Yong Chan'
'Husband, Rachel J.'
'Strohm, Cornelius'
'Ehrenreich-Petersen, Emma'
'Glazyrin, Konstantin'
'Laurus, Torsten'
'Graafsma, Heinz'
'Bauer, Robert P. C.'
'Lehmk\"uhler, Felix'
'Appel, Karen'
'Kon\^opkov\'a, Zuzana'
'Tang, Minxue'
'Dwivedi, Anand Prashant'
'Sztuck-Dambietz, Jolanta'
'Randolph, Lisa'
'Buakor, Khachiwan'
'Humphries, Oliver'
'Baehtz, Carsten'
'Eklund, Tobias'
'Mohrbach, Lisa Katharina'
'Mondal, Anshuman'
'Marquardt, Hauke'
'O Bannon, Earl Francis'
'Amann-Winkel, Katrin'
'Yoo, Choong-Shik'
'Zastrau, Ulf'
'Liermann, Hanns-Peter'
'Nada, Hiroki'
'Lee, Geun Woo'

_publ_section_title
;
 Multiple freezing--melting pathways of high-density ice through ice XXI
 phase at room temperature
;
_journal_name_full 'Nature Materials'
_journal_page_first 1
_journal_paper_doi 10.1038/s41563-025-02364-x
_journal_year 2025
_chemical_formula_moiety O
_chemical_formula_sum 'H2 O'
_chemical_formula_weight 18.02
_chemical_name_common Water
_chemical_name_systematic Oxidane
_space_group_crystal_system tetragonal
_space_group_IT_number 122
_space_group_name_Hall 'I -4 2bw'
_space_group_name_H-M_alt 'I -4 2 d'
_atom_sites_solution_hydrogens .
_atom_sites_solution_primary dual
_audit_creation_date 2025-04-29
_audit_creation_method
;
Olex2 1.5
(compiled 2025.03.04 svn.red2d20d0 for OlexSys, GUI svn.r7188)
;
_cell_angle_alpha 90
_cell_angle_beta 90
_cell_angle_gamma 90
_cell_formula_units_Z 152
_cell_length_a 20.1966(16)
_cell_length_b 20.1966(16)
_cell_length_c 7.8912(6)
_cell_measurement_reflns_used 427
_cell_measurement_temperature 293(2)
_cell_measurement_theta_max 10.3010
_cell_measurement_theta_min 1.6190
_cell_volume 3218.8(4)
_computing_cell_refinement 'CrysAlisPro 1.171.42.89a (Rigaku OD, 2023)'
_computing_data_collection 'CrysAlisPro 1.171.42.89a (Rigaku OD, 2023)'
_computing_data_reduction 'CrysAlisPro 1.171.42.89a (Rigaku OD, 2023)'
_computing_molecular_graphics 'Olex2 1.5 (Dolomanov et al., 2009)'
_computing_publication_material 'Olex2 1.5 (Dolomanov et al., 2009)'
_computing_structure_refinement 'SHELXL 2019/3 (Sheldrick, 2015)'
_computing_structure_solution 'SHELXT 2018/2 (Sheldrick, 2018)'
_diffrn_ambient_temperature 293(2)
_diffrn_detector 'Hybrid Pixel Array Detector'
_diffrn_detector_area_resol_mean 5.0000
_diffrn_measured_fraction_theta_full 0.984
_diffrn_measured_fraction_theta_max 0.984
_diffrn_measurement_details
;
List of Runs (angles in degrees, time in seconds):

  # Type    Start    End  Width  t~exp~   \w     \q     \k     \f   Frames
--------------------------------------------------------------------------
  1  \f    -12.00  11.00   0.50    1.00   0.00   0.00   0.00    --    46
  2  \f    -12.00  11.00   0.50    1.00   0.00   0.00   0.00    --    46
  3  \f    -12.00  11.00   0.50    1.00   0.00   0.00   0.00    --    46
  4  \f    -12.00  11.00   0.50    1.00   0.00   0.00   0.00    --    46
  5  \f    -12.00  11.00   0.50    1.00   0.00   0.00   0.00    --    46
  6  \f    -12.00  11.00   0.50    1.00   0.00   0.00   0.00    --    46
  7  \f    -12.00  11.00   0.50    1.00   0.00   0.00   0.00    --    46
;
_diffrn_measurement_device 'abstract diffractometer'
_diffrn_measurement_device_type 'esperanto-CrysAlisPro-abstract goniometer imported esperanto images'
_diffrn_measurement_method '\f scans'
_diffrn_orient_matrix_type 'CrysAlisPro convention (1999,Acta A55,543-557)'
_diffrn_orient_matrix_UB_11 0.0009532000
_diffrn_orient_matrix_UB_12 0.0142782000
_diffrn_orient_matrix_UB_13 -0.0004853000
_diffrn_orient_matrix_UB_21 0.0065430000
_diffrn_orient_matrix_UB_22 -0.0006126000
_diffrn_orient_matrix_UB_23 -0.0326696000
_diffrn_orient_matrix_UB_31 -0.0127475000
_diffrn_orient_matrix_UB_32 0.0007295000
_diffrn_orient_matrix_UB_33 -0.0168161000
_diffrn_radiation_monochromator synchrotron
_diffrn_radiation_probe x-ray
_diffrn_radiation_type synchrotron
_diffrn_radiation_wavelength 0.2896
_diffrn_reflns_av_R_equivalents 0.2217
_diffrn_reflns_av_unetI/netI 0.0956
_diffrn_reflns_Laue_measured_fraction_full 0.984
_diffrn_reflns_Laue_measured_fraction_max 0.984
_diffrn_reflns_limit_h_max 20
_diffrn_reflns_limit_h_min -20
_diffrn_reflns_limit_k_max 19
_diffrn_reflns_limit_k_min -20
_diffrn_reflns_limit_l_max 7
_diffrn_reflns_limit_l_min -7
_diffrn_reflns_number 4726
_diffrn_reflns_point_group_measured_fraction_full 0.967
_diffrn_reflns_point_group_measured_fraction_max 0.967
_diffrn_reflns_theta_full 8.306
_diffrn_reflns_theta_max 8.306
_diffrn_reflns_theta_min 1.620
_diffrn_source synchrotron
_exptl_absorpt_coefficient_mu 0.039
_exptl_absorpt_correction_type none
_exptl_crystal_colour colorless
_exptl_crystal_density_diffrn 1.413
_exptl_crystal_description prismatic
_exptl_crystal_F_000 1216
_exptl_crystal_size_max 0.10
_exptl_crystal_size_mid 0.10
_exptl_crystal_size_min 0.05
_refine_diff_density_max 0.323
_refine_diff_density_min -0.365
_refine_diff_density_rms 0.086
_refine_ls_abs_structure_details
;
 Flack x determined using 152 quotients [(I+)-(I-)]/[(I+)+(I-)]
 (Parsons, Flack and Wagner, Acta Cryst. B69 (2013) 249-259).
;
_refine_ls_extinction_coef .
_refine_ls_extinction_method none
_refine_ls_goodness_of_fit_ref 1.328
_refine_ls_hydrogen_treatment undef
_refine_ls_matrix_type full
_refine_ls_number_parameters 39
_refine_ls_number_reflns 819
_refine_ls_number_restraints 0
_refine_ls_restrained_S_all 1.328
_refine_ls_R_factor_all 0.1275
_refine_ls_R_factor_gt 0.0941
_refine_ls_shift/su_max 0.000
_refine_ls_shift/su_mean 0.000
_refine_ls_structure_factor_coef Fsqd
_refine_ls_weighting_details 'w=1/[\s^2^(Fo^2^)+(0.2000P)^2^] where P=(Fo^2^+2Fc^2^)/3'
_refine_ls_weighting_scheme calc
_refine_ls_wR_factor_gt 0.2678
_refine_ls_wR_factor_ref 0.3422
_reflns_Friedel_coverage 0.685
_reflns_Friedel_fraction_full 0.943
_reflns_Friedel_fraction_max 0.943
_reflns_number_gt 608
_reflns_number_total 819
_reflns_threshold_expression 'I > 2\s(I)'
_journal_article_reference https://doi.org/10.1038/s41563-025-02364-x
_cod_data_source_file iceXXI_KRISS.cif
_cod_data_source_block iceXXI_KRISS
_cod_depositor_comments 'Releasing structure 3000611 into public domain as published material.'
_cod_original_cell_volume 3218.8(6)
_cod_original_formula_sum H2O
_cod_database_code 3000611
_shelx_shelxl_version_number 2019/3
_chemical_oxdiff_formula O0
_shelx_space_group_comment
;
The symmetry employed for this shelxl refinement is uniquely defined
by the following loop, which should always be used as a source of
symmetry information in preference to the above space-group names.
They are only intended as comments.
;
_cell_oxdiff_angle_alpha 90.03(3)
_cell_oxdiff_angle_beta 90.007(5)
_cell_oxdiff_angle_gamma 90.07(2)
_cell_oxdiff_length_a 20.1670(14)
_cell_oxdiff_length_b 20.252(18)
_cell_oxdiff_length_c 7.8814(5)
_cell_oxdiff_measurement_reflns_used 432
_cell_oxdiff_volume 3219(3)
_diffrn_orient_matrix_axis[1] matrixX
_diffrn_orient_matrix_axis[2] matrixY
_diffrn_orient_matrix_axis[3] matrixZ
_olex2_refinement_description
;
;
_olex2_submission_special_instructions 'No special instructions were received'
_oxdiff_exptl_absorpt_empirical_details
;
Empirical correction (ABSPACK) includes:
- Frame scaling
;
_oxdiff_exptl_absorpt_empirical_full_max 1.751
_oxdiff_exptl_absorpt_empirical_full_min 0.112

loop_
_space_group_symop_operation_xyz
'x, y, z'
'-x, -y, z'
'y, -x, -z'
'-y, x, -z'
'-x+1/2, y, -z+3/4'
'x+1/2, -y, -z+3/4'
'-y+1/2, -x, z+3/4'
'y+1/2, x, z+3/4'
'x+1/2, y+1/2, z+1/2'
'-x+1/2, -y+1/2, z+1/2'
'y+1/2, -x+1/2, -z+1/2'
'-y+1/2, x+1/2, -z+1/2'
'-x+1, y+1/2, -z+5/4'
'x+1, -y+1/2, -z+5/4'
'-y+1, -x+1/2, z+5/4'
'y+1, x+1/2, z+5/4'

loop_
_atom_site_label
_atom_site_type_symbol
_atom_site_fract_x
_atom_site_fract_y
_atom_site_fract_z
_atom_site_U_iso_or_equiv
_atom_site_adp_type
_atom_site_occupancy
_atom_site_site_symmetry_order
_atom_site_calc_flag
_atom_site_refinement_flags_posn
_atom_site_refinement_flags_adp
_atom_site_refinement_flags_occupancy
_atom_site_disorder_assembly
_atom_site_disorder_group
O1 O 0.000000 0.500000 0.5073(16) 0.066(3) Uiso 1 2 d S . P . .
O2 O 0.8980(3) 0.6141(4) 0.0006(9) 0.065(3) Uiso 1 1 d . . . . .
O3 O 0.8236(4) 0.9173(4) 0.8562(10) 0.066(3) Uiso 1 1 d . . . . .
O4 O 0.5611(3) 0.6782(4) 0.1457(10) 0.065(3) Uiso 1 1 d . . . . .
O5 O 0.7678(3) 0.5754(3) 0.0379(9) 0.061(3) Uiso 1 1 d . . . . .
O6 O 0.9566(4) 0.7359(4) 0.9584(9) 0.067(3) Uiso 1 1 d . . . . .
O7 O 0.8881(3) 0.5357(4) 0.6983(9) 0.063(3) Uiso 1 1 d . . . . .
O8 O 0.0205(4) 0.3879(4) 0.2985(10) 0.069(3) Uiso 1 1 d . . . . .
O9 O 0.6928(4) 0.6882(4) 0.0437(9) 0.077(3) Uiso 1 1 d . . . . .
O10 O 0.8257(4) 0.7838(4) 0.9630(9) 0.076(3) Uiso 1 1 d . . . . .

loop_
_atom_type_symbol
_atom_type_description
_atom_type_scat_dispersion_real
_atom_type_scat_dispersion_imag
_atom_type_scat_source
O O -0.0010 0.0008 'International Tables Vol C Tables 4.2.6.8 and 6.1.1.4'
H 'not located in XRD' 0.0000 0.0000 'International Tables Vol C Tables 4.2.6.8 and 6.1.1.4'

loop_
_axis.id
_axis.type
_axis.equipment
_axis.parity
_axis.depends_on
_axis.zero
_axis.vector[1]
_axis.vector[2]
_axis.vector[3]
source . source . . . 1.00000000 0.00000000 0.00000000
omega rotation goniometer -1 . 0.00000000 0.00000000 0.00000000 1.00000000
kappa rotation goniometer -1 omega 0.00000000 -0.76604444 0.00000000 0.64278761
phi rotation goniometer -1 kappa . 0.00000000 0.00000000 1.00000000
theta rotation goniometer -1 . -0.19277000 0.00000000 0.00000000 1.00000000
matrixX general general . phi . 1.00000000 0.00000000 0.00000000
matrixY general general . phi . 0.00000000 1.00000000 0.00000000
matrixZ general general . phi . 0.00000000 0.00000000 1.00000000
dacX translation general . phi . 0.00000000 1.00000000 0.00000000
dacY translation general . phi . -1.00000000 0.00000000 0.00000000
dacZ translation general . phi . 0.00000000 0.00000000 1.00000000
